data_4323500
loop_
_publ_author_name
'Jennifer L. Jolas'
'Silke Hoppe'
'Kenton H. Whitmire'

_publ_contact_author
; 
Dr. Kenton. H. Whitmire
Chemistry Department MS 60
Rice University
6100 Main Street
Houston TX 77005-1892
U.S.A.
;
_publ_contact_author_email whitmir@rice.edu
_publ_contact_author_fax (1)-713-737-5652
_publ_contact_author_phone (1)-713-737-5650
_publ_section_title
;
 Oligomerization and Oxide Formation in Bismuth Aryloxides: Synthesis,
 Characterization, and Structures of [NaBi(OC6F5)4(THF)]\\infty and
 Na4Bi2(\m6-O)(OC6F5)8(THF)4
;
_journal_name_full 'Inorganic Chemistry'
_journal_page_first 3335
_journal_page_last 3340
_journal_paper_doi 10.1021/ic961481j
_journal_volume 36
_journal_year 1997
_chemical_formula_moiety '[NaBi(OC6F5)4]'
_chemical_formula_structural '[NaBi(OC6F5)4]'
_chemical_formula_sum 'C28 H8 Bi F20 Na O5'
_chemical_formula_weight 1036.31
_chemical_name_systematic
; 
Catena-[Tetra(pentafluorophenoxy)bismuth]Sodium 
;
_space_group_IT_number 4
_symmetry_cell_setting monoclinic
_symmetry_space_group_name_Hall 'P 2yb'
_symmetry_space_group_name_H-M 'P 1 21 1'
_atom_sites_solution_hydrogens geom
_atom_sites_solution_primary direct
_atom_sites_solution_secondary difmap
_audit_creation_method SHELXL
_cell_angle_alpha 90.00
_cell_angle_beta 91.19(3)
_cell_angle_gamma 90.00
_cell_formula_units_Z 2
_cell_length_a 12.324(2)
_cell_length_b 10.934(2)
_cell_length_c 13.334(3)
_cell_measurement_reflns_used 2921
_cell_measurement_temperature 173(2)
_cell_measurement_theta_max 6.1
_cell_measurement_theta_min 3.5
_cell_volume 1796.4(6)
_computing_cell_refinement 'Texsan 5.0'
_computing_data_collection 'Texsan 5.0'
_computing_data_reduction 'Texsan 5.0'
_computing_molecular_graphics 'SHELXTL-PLUS (Siemens, 1992)'
_computing_publication_material 'SHELXL-93 (Sheldrick, 1993)'
_computing_structure_refinement 'SHELXL-93 (Sheldrick, 1993)'
_computing_structure_solution 'SHELXS-86 (Sheldrick, 1990)'
_diffrn_ambient_temperature 173(2)
_diffrn_measurement_device 'Rigaku AFC5S'
_diffrn_measurement_method \w-scans
_diffrn_radiation_monochromator graphite
_diffrn_radiation_source 'normal-focus sealed tube'
_diffrn_radiation_type MoK\a
_diffrn_radiation_wavelength 0.71069
_diffrn_reflns_av_R_equivalents 0.0637
_diffrn_reflns_av_sigmaI/netI 0.0641
_diffrn_reflns_limit_h_max 13
_diffrn_reflns_limit_h_min -11
_diffrn_reflns_limit_k_max 12
_diffrn_reflns_limit_k_min -9
_diffrn_reflns_limit_l_max 15
_diffrn_reflns_limit_l_min -15
_diffrn_reflns_number 3162
_diffrn_reflns_theta_max 24.93
_diffrn_reflns_theta_min 2.23
_diffrn_standards_decay_% 10
_diffrn_standards_interval_count 150
_diffrn_standards_number 3
_exptl_absorpt_coefficient_mu 5.059
_exptl_absorpt_correction_T_max 1.0000
_exptl_absorpt_correction_T_min 0.5519
_exptl_absorpt_correction_type psi-scans
_exptl_crystal_colour pale_yellow
_exptl_crystal_density_diffrn 1.916
_exptl_crystal_description plate
_exptl_crystal_F_000 980
_exptl_crystal_size_max 0.5
_exptl_crystal_size_mid 0.4
_exptl_crystal_size_min 0.2
_refine_diff_density_max 1.572
_refine_diff_density_min -1.787
_refine_diff_density_rms 0.197
_refine_ls_abs_structure_details 'Flack H D (1983), Acta Cryst. A39, 876-881'
_refine_ls_abs_structure_Flack 0.05(2)
_refine_ls_extinction_method none
_refine_ls_goodness_of_fit_all 1.016
_refine_ls_goodness_of_fit_obs 1.014
_refine_ls_hydrogen_treatment constr
_refine_ls_matrix_type full
_refine_ls_number_parameters 368
_refine_ls_number_reflns 2920
_refine_ls_number_restraints 183
_refine_ls_restrained_S_all 1.075
_refine_ls_restrained_S_obs 0.984
_refine_ls_R_factor_all 0.0727
_refine_ls_R_factor_obs 0.0580
_refine_ls_shift/esd_max 0.000
_refine_ls_shift/esd_mean 0.000
_refine_ls_structure_factor_coef Fsqd
_refine_ls_weighting_details 'w=1/[\s^2^(Fo^2^)+(0.1076P)^2^+25.2843P] where P=(Fo^2^+2Fc^2^)/3'
_refine_ls_weighting_scheme calc
_refine_ls_wR_factor_all 0.1821
_refine_ls_wR_factor_obs 0.1558
_reflns_number_observed 2574
_reflns_number_total 2924
_reflns_observed_criterion >2sigma(I)
_cod_data_source_file ic961481j_2.cif
_cod_data_source_block compound_1
_cod_depositor_comments
;
The following automatic conversions were performed:

'_refine_ls_weighting_scheme' value 'calc
w=1/[\s^2^(Fo^2^)+(0.1076P)^2^+25.2843P] where P=(Fo^2^+2Fc^2^)/3'
was changed to 'calc'. New tag '_refine_ls_weighting_details' was
created. The value of the new tag was set to
'w=1/[\s^2^(Fo^2^)+(0.1076P)^2^+25.2843P] where P=(Fo^2^+2Fc^2^)/3'.

Automatic conversion script
Id: cif_fix_values 3143 2015-03-26 13:38:13Z robertas 
;
_cod_database_code 4323500

loop_
_symmetry_equiv_pos_as_xyz
'x, y, z'
'-x, y+1/2, -z'

loop_
_atom_site_aniso_label
_atom_site_aniso_U_11
_atom_site_aniso_U_22
_atom_site_aniso_U_33
_atom_site_aniso_U_23
_atom_site_aniso_U_13
_atom_site_aniso_U_12
Bi1 0.0353(4) 0.0224(4) 0.0313(4) -0.0018(7) 0.0035(3) -0.0033(7)
Na1 0.058(6) 0.034(6) 0.056(7) 0.000(5) -0.006(5) 0.011(5)
O10 0.071(11) 0.020(9) 0.041(11) -0.011(9) 0.000(9) -0.005(8)
F12 0.078(11) 0.062(11) 0.025(8) -0.005(8) -0.001(7) -0.020(9)
F13 0.048(9) 0.077(14) 0.063(12) -0.009(10) 0.025(8) -0.001(8)
F14 0.060(9) 0.081(14) 0.098(14) 0.009(12) -0.037(9) 0.008(9)
F15 0.109(13) 0.061(11) 0.038(8) 0.014(8) -0.024(8) 0.019(10)
F16 0.045(8) 0.055(10) 0.048(9) 0.002(8) 0.014(7) 0.006(7)
O20 0.068(11) 0.027(10) 0.051(11) -0.005(8) 0.018(9) -0.017(8)
O30 0.055(10) 0.016(9) 0.033(9) -0.007(8) -0.017(8) -0.017(7)
O40 0.040(8) 0.023(8) 0.051(10) -0.004(8) 0.001(7) -0.005(7)
F42 0.059(9) 0.033(9) 0.112(15) -0.008(10) -0.008(9) -0.001(8)
F43 0.070(11) 0.062(11) 0.129(17) -0.021(12) -0.010(11) -0.045(9)
F44 0.042(9) 0.121(19) 0.098(14) -0.035(13) -0.005(9) -0.025(10)
F45 0.054(8) 0.053(17) 0.127(15) -0.012(11) -0.013(8) 0.021(9)
F46 0.044(7) 0.034(13) 0.135(15) -0.031(9) -0.023(8) 0.012(7)
O100 0.076(12) 0.042(12) 0.083(15) 0.019(11) 0.043(11) 0.008(10)

loop_
_atom_site_label
_atom_site_type_symbol
_atom_site_fract_x
_atom_site_fract_y
_atom_site_fract_z
_atom_site_U_iso_or_equiv
_atom_site_thermal_displace_type
_atom_site_occupancy
_atom_site_calc_flag
_atom_site_refinement_flags
_atom_site_disorder_group
Bi1 Bi 0.3447 0.4919 0.5759 0.0296(3) Uani 1 d . .
Na1 Na 0.4160(9) 0.1885(10) 0.4670(9) 0.049(3) Uani 1 d . .
O10 O 0.4548(12) 0.3392(15) 0.5950(12) 0.044(4) Uani 1 d D .
C11 C 0.5537(13) 0.3473(19) 0.6428(11) 0.025(5) Uiso 1 d D .
C12 C 0.6498(12) 0.3271(20) 0.5934(13) 0.038(6) Uiso 1 d D .
C13 C 0.7460(13) 0.3254(24) 0.6425(13) 0.052(7) Uiso 1 d D .
C14 C 0.7509(14) 0.3445(27) 0.7424(12) 0.053(7) Uiso 1 d D .
C15 C 0.6589(12) 0.3662(24) 0.7957(13) 0.040(6) Uiso 1 d D .
C16 C 0.5597(13) 0.3607(25) 0.7469(13) 0.043(6) Uiso 1 d D .
F12 F 0.6429(13) 0.3036(16) 0.4936(9) 0.055(4) Uani 1 d D .
F13 F 0.8379(11) 0.3022(20) 0.5918(13) 0.062(6) Uani 1 d D .
F14 F 0.8483(12) 0.3447(19) 0.7909(13) 0.080(6) Uani 1 d D .
F15 F 0.6621(14) 0.3879(17) 0.8930(10) 0.069(5) Uani 1 d D .
F16 F 0.4688(10) 0.3817(15) 0.7965(11) 0.049(4) Uani 1 d D .
O20 O 0.4425(13) 0.5654(16) 0.4556(11) 0.048(4) Uani 1 d D .
C21A C 0.4758(17) 0.5249(52) 0.3669(19) 0.058(15) Uiso 0.59(3) d PD 1
C22A C 0.5850(17) 0.5050(44) 0.3489(17) 0.042(9) Uiso 0.59(3) d PD 1
C23A C 0.6167(17) 0.4722(36) 0.2563(15) 0.036(10) Uiso 0.59(3) d PD 1
C24A C 0.5445(16) 0.4623(39) 0.1790(18) 0.044(12) Uiso 0.59(3) d PD 1
C25A C 0.4375(17) 0.4781(50) 0.1941(16) 0.043(11) Uiso 0.59(3) d PD 1
C26A C 0.4038(18) 0.5072(55) 0.2879(16) 0.038(9) Uiso 0.59(3) d PD 1
F22A F 0.6569(15) 0.5267(25) 0.4244(16) 0.051(7) Uiso 0.59(3) d PD 1
F23A F 0.7233(16) 0.4554(26) 0.2395(20) 0.069(9) Uiso 0.59(3) d PD 1
F24A F 0.5780(20) 0.4361(27) 0.0851(16) 0.064(9) Uiso 0.59(3) d PD 1
F25A F 0.3663(17) 0.4650(25) 0.1192(15) 0.060(9) Uiso 0.59(3) d PD 1
F26A F 0.2982(17) 0.5317(25) 0.2998(18) 0.056(8) Uiso 0.59(3) d PD 1
C21B C 0.4480(19) 0.5289(50) 0.3573(20) 0.025(14) Uiso 0.41(3) d PD 2
C22B C 0.5497(21) 0.5054(58) 0.3174(21) 0.051(15) Uiso 0.41(3) d PD 2
C23B C 0.5641(22) 0.4747(64) 0.2198(21) 0.049(18) Uiso 0.41(3) d PD 2
C24B C 0.4777(22) 0.4681(60) 0.1568(22) 0.051(19) Uiso 0.41(3) d PD 2
C25B C 0.3775(23) 0.4886(89) 0.1923(21) 0.048(14) Uiso 0.41(3) d PD 2
C26B C 0.3622(22) 0.5192(62) 0.2903(20) 0.044(17) Uiso 0.41(3) d PD 2
F22B F 0.6368(23) 0.5182(56) 0.3770(27) 0.078(14) Uiso 0.41(3) d PD 2
F23B F 0.6641(24) 0.4604(51) 0.1844(30) 0.100(19) Uiso 0.41(3) d PD 2
F24B F 0.4912(31) 0.4479(45) 0.0578(21) 0.085(16) Uiso 0.41(3) d PD 2
F25B F 0.2929(25) 0.4907(81) 0.1273(22) 0.082(12) Uiso 0.41(3) d PD 2
F26B F 0.2608(21) 0.5445(35) 0.3210(24) 0.049(11) Uiso 0.41(3) d PD 2
O30 O 0.4755(12) 0.6144(14) 0.6517(11) 0.035(4) Uani 1 d D .
C31 C 0.4845(13) 0.6392(25) 0.7523(15) 0.043(7) Uiso 1 d D .
C32 C 0.3966(14) 0.6448(22) 0.8138(13) 0.048(6) Uiso 1 d D .
C33 C 0.4062(16) 0.6631(29) 0.9150(14) 0.069(9) Uiso 1 d D .
C34 C 0.5032(14) 0.6755(32) 0.9599(16) 0.067(8) Uiso 1 d D .
C35 C 0.5921(16) 0.6796(35) 0.9007(14) 0.073(9) Uiso 1 d D .
C36 C 0.5835(15) 0.6610(32) 0.7993(15) 0.067(8) Uiso 1 d D .
F32 F 0.2986(12) 0.6296(19) 0.7710(13) 0.079(5) Uiso 1 d D .
F33 F 0.3179(15) 0.6651(26) 0.9703(16) 0.111(7) Uiso 1 d D .
F34 F 0.5117(16) 0.6954(25) 1.0589(14) 0.103(7) Uiso 1 d D .
F35 F 0.6902(15) 0.6945(28) 0.9433(17) 0.115(8) Uiso 1 d D .
F36 F 0.6726(13) 0.6608(21) 0.7426(14) 0.081(5) Uiso 1 d D .
O40 O 0.2880(10) 0.3473(14) 0.4702(12) 0.038(4) Uani 1 d D .
C41 C 0.1813(12) 0.3225(13) 0.4472(14) 0.024(5) Uiso 1 d D .
C42 C 0.1468(15) 0.2039(18) 0.4296(19) 0.049(10) Uiso 1 d D .
C43 C 0.0427(13) 0.1766(18) 0.4031(20) 0.058(7) Uiso 1 d D .
C44 C -0.0327(15) 0.2666(15) 0.3931(21) 0.055(7) Uiso 1 d D .
C45 C -0.0030(14) 0.3831(17) 0.4148(23) 0.063(8) Uiso 1 d D .
C46 C 0.1014(14) 0.4102(17) 0.4454(21) 0.049(8) Uiso 1 d D .
F42 F 0.2225(12) 0.1137(13) 0.4326(15) 0.068(5) Uani 1 d D .
F43 F 0.0178(13) 0.0613(15) 0.3776(17) 0.087(6) Uani 1 d D .
F44 F -0.1347(11) 0.2377(20) 0.3663(15) 0.087(7) Uani 1 d D .
F45 F -0.0764(11) 0.4721(16) 0.4096(15) 0.079(6) Uani 1 d D .
F46 F 0.1306(11) 0.5283(11) 0.4595(16) 0.072(6) Uani 1 d D .
O100 O 0.2206(15) 0.3661(17) 0.6915(14) 0.066(6) Uani 1 d D .
C101 C 0.2492(50) 0.2463(38) 0.7232(38) 0.081(7) Uiso 0.50 d PD 1
H1A H 0.3286(50) 0.2339(38) 0.7187(38) 0.080 Uiso 0.50 calc PR 1
H1B H 0.2120(50) 0.1846(38) 0.6803(38) 0.080 Uiso 0.50 calc PR 1
C102 C 0.2138(46) 0.2339(51) 0.8315(34) 0.081(7) Uiso 0.50 d PD 1
H2A H 0.2688(46) 0.2675(51) 0.8791(34) 0.080 Uiso 0.50 calc PR 1
H2B H 0.1985(46) 0.1477(51) 0.8491(34) 0.080 Uiso 0.50 calc PR 1
C103 C 0.1099(39) 0.3116(55) 0.8289(38) 0.081(7) Uiso 0.50 d PD 1
H3A H 0.0889(39) 0.3379(55) 0.8969(38) 0.080 Uiso 0.50 calc PR 1
H3B H 0.0484(39) 0.2682(55) 0.7957(38) 0.080 Uiso 0.50 calc PR 1
C104 C 0.1503(48) 0.4190(41) 0.7656(38) 0.081(7) Uiso 0.50 d PD 1
H4A H 0.0885(48) 0.4618(41) 0.7325(38) 0.080 Uiso 0.50 calc PR 1
H4B H 0.1908(48) 0.4783(41) 0.8082(38) 0.080 Uiso 0.50 calc PR 1
C201 C 0.2194(60) 0.2395(29) 0.7080(37) 0.081(7) Uiso 0.50 d PD 2
H1C H 0.2940(60) 0.2067(29) 0.7034(37) 0.080 Uiso 0.50 calc PR 2
H1D H 0.1738(60) 0.1994(29) 0.6556(37) 0.080 Uiso 0.50 calc PR 2
C202 C 0.1748(54) 0.2109(40) 0.8107(37) 0.081(7) Uiso 0.50 d PD 2
H2C H 0.2290(54) 0.1675(40) 0.8534(37) 0.080 Uiso 0.50 calc PR 2
H2D H 0.1078(54) 0.1611(40) 0.8054(37) 0.080 Uiso 0.50 calc PR 2
C203 C 0.1510(51) 0.3403(52) 0.8517(25) 0.081(7) Uiso 0.50 d PD 2
H3C H 0.2147(51) 0.3770(52) 0.8868(25) 0.080 Uiso 0.50 calc PR 2
H3D H 0.0873(51) 0.3419(52) 0.8957(25) 0.080 Uiso 0.50 calc PR 2
C204 C 0.1270(38) 0.4008(49) 0.7468(35) 0.081(7) Uiso 0.50 d PD 2
H4C H 0.0596(38) 0.3680(49) 0.7154(35) 0.080 Uiso 0.50 calc PR 2
H4D H 0.1210(38) 0.4908(49) 0.7525(35) 0.080 Uiso 0.50 calc PR 2

loop_
_atom_type_symbol
_atom_type_description
_atom_type_scat_dispersion_real
_atom_type_scat_dispersion_imag
_atom_type_scat_source
C C 0.0033 0.0016 'International Tables Vol C Tables 4.2.6.8 and 6.1.1.4'
H H 0.0000 0.0000 'International Tables Vol C Tables 4.2.6.8 and 6.1.1.4'
O O 0.0106 0.0060 'International Tables Vol C Tables 4.2.6.8 and 6.1.1.4'
F F 0.0171 0.0103 'International Tables Vol C Tables 4.2.6.8 and 6.1.1.4'
Na Na 0.0362 0.0249 'International Tables Vol C Tables 4.2.6.8 and 6.1.1.4'
Bi Bi -4.1077 10.2566 'International Tables Vol C Tables 4.2.6.8 and 6.1.1.4'

loop_
_geom_angle_atom_site_label_1
_geom_angle_atom_site_label_2
_geom_angle_atom_site_label_3
_geom_angle
_geom_angle_site_symmetry_1
_geom_angle_site_symmetry_3
_geom_angle_publ_flag
O10 Bi1 O20 90.9(6) . . y
O10 Bi1 O40 73.4(6) . . y
O20 Bi1 O40 88.1(5) . . y
O10 Bi1 O30 88.0(6) . . y
O20 Bi1 O30 73.5(6) . . y
O40 Bi1 O30 153.8(5) . . y
O10 Bi1 O100 84.1(6) . . y
O20 Bi1 O100 167.5(6) . . y
O40 Bi1 O100 79.5(6) . . y
O30 Bi1 O100 117.6(6) . . y
O30 Na1 O40 133.7(7) 2_646 . y
O30 Na1 O10 129.3(8) 2_646 . y
O40 Na1 O10 66.8(6) . . y
O30 Na1 O20 70.4(6) 2_646 2_646 y
O40 Na1 O20 152.0(7) . 2_646 y
O10 Na1 O20 87.0(7) . 2_646 y
O30 Na1 F22A 112.7(8) 2_646 2_646 y
O40 Na1 F22A 105.5(8) . 2_646 y
O10 Na1 F22A 98.2(8) . 2_646 y
O20 Na1 F22A 67.6(6) 2_646 2_646 y
O30 Na1 F42 109.0(7) 2_646 . y
O40 Na1 F42 67.3(5) . . y
O10 Na1 F42 121.1(7) . . y
O20 Na1 F42 124.2(7) 2_646 . y
F22A Na1 F42 61.7(7) 2_646 . y
O30 Na1 F22B 115.1(12) 2_646 2_646 y
O40 Na1 F22B 107.7(11) . 2_646 y
O10 Na1 F22B 88.6(12) . 2_646 y
O20 Na1 F22B 60.2(8) 2_646 2_646 y
F42 Na1 F22B 72.4(8) . 2_646 y
O30 Na1 F36 61.1(5) 2_646 2_646 y
O40 Na1 F36 81.9(6) . 2_646 y
O10 Na1 F36 142.4(7) . 2_646 y
O20 Na1 F36 126.0(7) 2_646 2_646 y
F22A Na1 F36 110.2(7) 2_646 2_646 y
F42 Na1 F36 58.6(6) . 2_646 y
F22B Na1 F36 121.7(10) 2_646 2_646 y
O30 Na1 C21A 92.4(8) 2_646 2_646 n
O40 Na1 C21A 133.5(10) . 2_646 n
O10 Na1 C21A 79.3(11) . 2_646 n
O20 Na1 C21A 23.8(6) 2_646 2_646 n
F22A Na1 C21A 47.8(6) 2_646 2_646 n
F42 Na1 C21A 109.1(8) . 2_646 n
F36 Na1 C21A 138.2(11) 2_646 2_646 n
C11 O10 Bi1 123.8(13) . . y
C11 O10 Na1 122.4(12) . . y
Bi1 O10 Na1 109.2(7) . . y
O10 C11 C12 122.1(13) . . ?
O10 C11 C16 119.9(14) . . ?
C12 C11 C16 117.5(15) . . ?
C13 C12 F12 120.9(14) . . ?
C13 C12 C11 121.7(15) . . ?
F12 C12 C11 117.4(14) . . ?
C12 C13 C14 120.0(15) . . ?
C12 C13 F13 119.9(15) . . ?
C14 C13 F13 120.1(15) . . ?
C13 C14 F14 119.6(15) . . ?
C13 C14 C15 121.2(16) . . ?
F14 C14 C15 119.1(15) . . ?
F15 C15 C14 122.2(15) . . ?
F15 C15 C16 118.9(14) . . ?
C14 C15 C16 118.9(15) . . ?
F16 C16 C15 120.4(15) . . ?
F16 C16 C11 118.9(14) . . ?
C15 C16 C11 120.3(15) . . ?
C21A O20 Bi1 135.5(25) . . y
C21B O20 Bi1 129.3(22) . . y
C21A O20 Na1 109.4(17) . 2_656 y
C21B O20 Na1 121.3(18) . 2_656 y
Bi1 O20 Na1 107.2(6) . 2_656 y
O20 C21A C26A 121.4(17) . . ?
O20 C21A C22A 121.4(17) . . ?
C26A C21A C22A 117.2(19) . . ?
O20 C21A Na1 46.9(13) . 2_656 n
C26A C21A Na1 151.8(34) . 2_656 n
C22A C21A Na1 79.1(13) . 2_656 n
C23A C22A F22A 122.0(17) . . ?
C23A C22A C21A 119.9(18) . . ?
F22A C22A C21A 117.9(17) . . ?
C22A C23A C24A 121.3(17) . . ?
C22A C23A F23A 119.2(17) . . ?
C24A C23A F23A 119.3(17) . . ?
C25A C24A C23A 120.3(18) . . ?
C25A C24A F24A 118.8(17) . . ?
C23A C24A F24A 120.9(17) . . ?
F25A C25A C24A 120.5(17) . . ?
F25A C25A C26A 120.5(17) . . ?
C24A C25A C26A 119.0(17) . . ?
F26A C26A C25A 118.0(17) . . ?
F26A C26A C21A 119.5(18) . . ?
C25A C26A C21A 122.1(18) . . ?
C22A F22A Na1 108.8(17) . 2_656 y
O20 C21B C26B 126.2(18) . . ?
O20 C21B C22B 118.7(18) . . ?
C26B C21B C22B 115.1(20) . . ?
F22B C22B C23B 118.6(20) . . ?
F22B C22B C21B 118.3(20) . . ?
C23B C22B C21B 123.1(19) . . ?
F23B C23B C24B 119.8(22) . . ?
F23B C23B C22B 120.4(22) . . ?
C24B C23B C22B 119.6(19) . . ?
C25B C24B C23B 119.3(20) . . ?
C25B C24B F24B 120.1(21) . . ?
C23B C24B F24B 120.4(21) . . ?
C24B C25B F25B 118.7(20) . . ?
C24B C25B C26B 121.5(20) . . ?
F25B C25B C26B 119.5(22) . . ?
F26B C26B C25B 119.2(20) . . ?
F26B C26B C21B 119.4(20) . . ?
C25B C26B C21B 121.3(19) . . ?
C22B F22B Na1 108.0(25) . 2_656 y
C31 O30 Na1 125.6(12) . 2_656 y
C31 O30 Bi1 125.7(12) . . y
Na1 O30 Bi1 108.7(6) 2_656 . y
O30 C31 C32 123.0(14) . . ?
O30 C31 C36 122.1(15) . . ?
C32 C31 C36 114.9(17) . . ?
F32 C32 C33 120.0(15) . . ?
F32 C32 C31 117.2(15) . . ?
C33 C32 C31 122.8(16) . . ?
C34 C33 F33 119.1(17) . . ?
C34 C33 C32 121.2(17) . . ?
F33 C33 C32 119.7(16) . . ?
C33 C34 F34 120.7(16) . . ?
C33 C34 C35 117.8(17) . . ?
F34 C34 C35 121.1(16) . . ?
F35 C35 C34 119.3(17) . . ?
F35 C35 C36 119.3(17) . . ?
C34 C35 C36 121.3(17) . . ?
F36 C36 C35 120.6(16) . . ?
F36 C36 C31 117.9(17) . . ?
C35 C36 C31 121.6(17) . . ?
C36 F36 Na1 103.8(12) . 2_656 y
C41 O40 Bi1 124.8(11) . . y
C41 O40 Na1 119.5(11) . . y
Bi1 O40 Na1 109.6(6) . . y
O40 C41 C46 123.3(14) . . ?
O40 C41 C42 120.9(14) . . ?
C46 C41 C42 115.8(15) . . ?
C43 C42 F42 119.5(16) . . ?
C43 C42 C41 122.4(17) . . ?
F42 C42 C41 117.9(15) . . ?
F43 C43 C44 120.2(15) . . ?
F43 C43 C42 119.0(16) . . ?
C44 C43 C42 120.5(17) . . ?
F44 C44 C45 121.9(16) . . ?
F44 C44 C43 119.5(16) . . ?
C45 C44 C43 118.6(16) . . ?
F45 C45 C44 119.8(15) . . ?
F45 C45 C46 119.3(15) . . ?
C44 C45 C46 120.9(16) . . ?
F46 C46 C41 118.4(14) . . ?
F46 C46 C45 119.5(16) . . ?
C41 C46 C45 121.3(16) . . ?
C42 F42 Na1 114.3(11) . . y
C201 O100 C204 99.8(29) . . ?
C101 O100 C104 108.3(18) . . ?
C201 O100 Bi1 128.8(22) . . y
C101 O100 Bi1 121.4(21) . . y
C204 O100 Bi1 131.1(21) . . y
C104 O100 Bi1 124.3(21) . . y
O100 C101 C102 106.8(23) . . ?
C101 C102 C103 100.7(21) . . ?
C102 C103 C104 98.9(21) . . ?
O100 C104 C103 106.0(23) . . ?
O100 C201 C202 110.5(20) . . ?
C201 C202 C203 101.8(17) . . ?
C202 C203 C204 96.0(21) . . ?
O100 C204 C203 102.0(23) . . ?

loop_
_geom_bond_atom_site_label_1
_geom_bond_atom_site_label_2
_geom_bond_distance
_geom_bond_site_symmetry_2
_geom_bond_publ_flag
Bi1 O10 2.16(2) . y
Bi1 O20 2.180(15) . y
Bi1 O40 2.222(15) . y
Bi1 O30 2.313(13) . y
Bi1 O100 2.589(15) . y
Na1 O30 2.24(2) 2_646 y
Na1 O40 2.35(2) . y
Na1 O10 2.41(2) . y
Na1 O20 2.42(2) 2_646 y
Na1 F22A 2.47(3) 2_646 y
Na1 F42 2.55(2) . y
Na1 F22B 2.88(4) 2_646 y
Na1 F36 2.99(2) 2_646 y
Na1 C21A 3.13(3) 2_646 ?
O10 C11 1.37(2) . ?
C11 C12 1.38(2) . ?
C11 C16 1.40(2) . ?
C12 C13 1.34(2) . ?
C12 F12 1.36(2) . ?
C13 C14 1.35(2) . ?
C13 F13 1.36(2) . ?
C14 F14 1.35(2) . ?
C14 C15 1.37(2) . ?
C15 F15 1.32(2) . ?
C15 C16 1.37(2) . ?
C16 F16 1.33(2) . ?
O20 C21A 1.34(2) . ?
O20 C21B 1.37(2) . ?
O20 Na1 2.42(2) 2_656 y
C21A C26A 1.38(2) . ?
C21A C22A 1.39(2) . ?
C21A Na1 3.13(3) 2_656 ?
C22A C23A 1.35(2) . ?
C22A F22A 1.35(2) . ?
C23A C24A 1.35(2) . ?
C23A F23A 1.35(2) . ?
C24A C25A 1.35(2) . ?
C24A F24A 1.36(2) . ?
C25A F25A 1.32(2) . ?
C25A C26A 1.36(2) . ?
C26A F26A 1.34(2) . ?
F22A Na1 2.47(3) 2_656 y
C21B C26B 1.37(2) . ?
C21B C22B 1.39(2) . ?
C22B F22B 1.33(2) . ?
C22B C23B 1.36(2) . ?
C23B F23B 1.34(2) . ?
C23B C24B 1.34(2) . ?
C24B C25B 1.35(2) . ?
C24B F24B 1.35(2) . ?
C25B F25B 1.34(2) . ?
C25B C26B 1.37(2) . ?
C26B F26B 1.35(2) . ?
F22B Na1 2.88(4) 2_656 y
O30 C31 1.37(2) . ?
O30 Na1 2.24(2) 2_656 y
C31 C32 1.37(2) . ?
C31 C36 1.38(2) . ?
C32 F32 1.33(2) . ?
C32 C33 1.37(2) . ?
C33 C34 1.33(2) . ?
C33 F33 1.33(2) . ?
C34 F34 1.34(2) . ?
C34 C35 1.36(2) . ?
C35 F35 1.34(2) . ?
C35 C36 1.37(2) . ?
C36 F36 1.35(2) . ?
F36 Na1 2.99(2) 2_656 y
O40 C41 1.37(2) . ?
C41 C46 1.37(2) . ?
C41 C42 1.38(2) . ?
C42 C43 1.36(2) . ?
C42 F42 1.36(2) . ?
C43 F43 1.34(2) . ?
C43 C44 1.36(2) . ?
C44 F44 1.34(2) . ?
C44 C45 1.35(2) . ?
C45 F45 1.33(2) . ?
C45 C46 1.37(2) . ?
C46 F46 1.35(2) . ?
O100 C201 1.40(3) . ?
O100 C101 1.42(3) . ?
O100 C204 1.43(3) . ?
O100 C104 1.45(3) . ?
C101 C102 1.52(3) . ?
C102 C103 1.54(3) . ?
C103 C104 1.54(3) . ?
C201 C202 1.52(3) . ?
C202 C203 1.55(3) . ?
C203 C204 1.57(3) . ?
